data_7151886
loop_
_publ_author_name
'Chevallier, Floris'
'Halauko, Yury S.'
'Pecceu, Christelle'
'Nassar, Ibrahim F.'
'Dam, To Uyen'
'Roisnel, Thierry'
'Matulis, Vadim E.'
'Ivashkevich, Oleg A.'
'Mongin, Florence'

_publ_section_title
;
 N-aryl pyrazoles: DFT calculations of CH acidity and deprotonative
 metallation using a combination of lithium and zinc amides
;
_journal_issue 12
_journal_name_full 'Organic &amp; Biomolecular Chemistry'
_journal_page_first 4671
_journal_paper_doi 10.1039/c1ob05267e
_journal_volume 9
_journal_year 2011
_chemical_compound_source 'synthesis as described'
_chemical_formula_moiety 'C12 H8 I2 N4'
_chemical_formula_sum 'C12 H8 I2 N4'
_chemical_formula_weight 462.02
_chemical_name_systematic
;
?
;
_space_group_IT_number 60
_symmetry_cell_setting orthorhombic
_symmetry_Int_Tables_number 60
_symmetry_space_group_name_Hall '-P 2bc 2n'
_symmetry_space_group_name_H-M 'P n a b'
_atom_sites_solution_hydrogens geom
_atom_sites_solution_primary direct
_atom_sites_solution_secondary difmap
_audit_conform_dict_location ftp://ftp.iucr.org/pub/cif_core.dic
_audit_conform_dict_name cif_core.dic
_audit_conform_dict_version 2.3
_audit_creation_date 2010-02-23T18:47:48-00:00
_audit_creation_method 'WinGX routine CIF_UPDATE'
_cell_angle_alpha 90
_cell_angle_beta 90
_cell_angle_gamma 90
_cell_formula_units_Z 4
_cell_length_a 8.3852(3)
_cell_length_b 10.2090(3)
_cell_length_c 16.0643(5)
_cell_measurement_reflns_used 3489
_cell_measurement_temperature 150(2)
_cell_measurement_theta_max 27.35
_cell_measurement_theta_min 2.54
_cell_measurement_wavelength 0.71073
_cell_volume 1375.18(8)
_computing_cell_refinement 'Bruker SMART (Bruker, 2002)'
_computing_data_collection 'Bruker SAINT (Bruker, 2002)'
_computing_data_reduction 'Bruker SAINT (Bruker, 2002)'
_computing_molecular_graphics 'Ortep-3 for Windows (Farrugia, 1997)'
_computing_publication_material
;
WinGX publication routines (Farrugia, 1999),
CRYSCAL (T. Roisnel, local program)
;
_computing_structure_refinement 'SHELXL-97 (Sheldrick, 1997)'
_computing_structure_solution 'SIR97 (Altomare et al., 1999)'
_diffrn_ambient_temperature 150(2)
_diffrn_detector 'CCD plate'
_diffrn_measured_fraction_theta_full 0.996
_diffrn_measured_fraction_theta_max 0.996
_diffrn_measurement_device_type 'APEXII, Bruker-AXS'
_diffrn_measurement_method 'CCD rotation images, thin slices'
_diffrn_radiation_monochromator graphite
_diffrn_radiation_probe x-ray
_diffrn_radiation_type MoK\a
_diffrn_radiation_wavelength 0.71073
_diffrn_reflns_av_R_equivalents 0.0255
_diffrn_reflns_av_unetI/netI 0.0221
_diffrn_reflns_limit_h_max 10
_diffrn_reflns_limit_h_min -10
_diffrn_reflns_limit_k_max 13
_diffrn_reflns_limit_k_min -9
_diffrn_reflns_limit_l_max 14
_diffrn_reflns_limit_l_min -20
_diffrn_reflns_number 6058
_diffrn_reflns_theta_full 27.48
_diffrn_reflns_theta_max 27.48
_diffrn_reflns_theta_min 3.39
_exptl_absorpt_coefficient_mu 4.561
_exptl_absorpt_correction_T_max 0.367
_exptl_absorpt_correction_T_min 0.222
_exptl_absorpt_correction_type multi-scan
_exptl_absorpt_process_details
;
[Sheldrick, G.M. (2002). SADABS Bruker AXS Inc., Madison, Wisconsin, USA]
;
_exptl_crystal_colour colourless
_exptl_crystal_density_diffrn 2.232
_exptl_crystal_density_method 'not measured'
_exptl_crystal_description prism
_exptl_crystal_F_000 856
_exptl_crystal_size_max 0.42
_exptl_crystal_size_mid 0.34
_exptl_crystal_size_min 0.22
_refine_diff_density_max 0.375
_refine_diff_density_min -0.318
_refine_diff_density_rms 0.077
_refine_ls_extinction_coef 0.00404(17)
_refine_ls_extinction_expression Fc^*^=kFc[1+0.001xFc^2^\l^3^/sin(2\q)]^-1/4^
_refine_ls_extinction_method SHELXL
_refine_ls_goodness_of_fit_ref 1.064
_refine_ls_hydrogen_treatment constr
_refine_ls_matrix_type full
_refine_ls_number_parameters 83
_refine_ls_number_reflns 1568
_refine_ls_number_restraints 0
_refine_ls_restrained_S_all 1.064
_refine_ls_R_factor_all 0.0203
_refine_ls_R_factor_gt 0.017
_refine_ls_shift/su_max 0.003
_refine_ls_shift/su_mean 0
_refine_ls_structure_factor_coef Fsqd
_refine_ls_weighting_details 'calc w=1/[\s^2^(Fo^2^)+(0.0110P)^2^+0.8343P] where P=(Fo^2^+2Fc^2^)/3'
_refine_ls_weighting_scheme calc
_refine_ls_wR_factor_gt 0.0359
_refine_ls_wR_factor_ref 0.037
_reflns_number_gt 1406
_reflns_number_total 1568
_reflns_threshold_expression >2sigma(I)
_cod_data_source_file c1ob05267e.txt
_cod_data_source_block 6j
_cod_database_code 7151886

loop_
_symmetry_equiv_pos_as_xyz
'x, y, z'
'-x, -y+1/2, z+1/2'
'x+1/2, -y+1/2, -z+1/2'
'-x+1/2, y, -z'
'-x, -y, -z'
'x, y-1/2, -z-1/2'
'-x-1/2, y-1/2, z-1/2'
'x-1/2, -y, z'

loop_
_atom_site_label
_atom_site_type_symbol
_atom_site_fract_x
_atom_site_fract_y
_atom_site_fract_z
_atom_site_U_iso_or_equiv
_atom_site_adp_type
_atom_site_occupancy
_atom_site_symmetry_multiplicity
_atom_site_calc_flag
_atom_site_refinement_flags
_atom_site_disorder_assembly
_atom_site_disorder_group
I1 I 0.916232(17) 0.225390(14) 0.778256(9) 0.02009(7) Uani 1 1 d . . .
C1 C 0.7430(3) 0.3119(2) 0.85141(12) 0.0151(4) Uani 1 1 d . . .
C2 C 0.6747(3) 0.4327(2) 0.84160(13) 0.0188(4) Uani 1 1 d . . .
H2 H 0.6939 0.4947 0.7986 0.023 Uiso 1 1 calc R . .
C3 C 0.5697(3) 0.4446(2) 0.90929(14) 0.0211(5) Uani 1 1 d . . .
H3 H 0.5051 0.5194 0.9192 0.025 Uiso 1 1 calc R . .
N4 N 0.5712(2) 0.33980(18) 0.95766(11) 0.0198(4) Uani 1 1 d . . .
N5 N 0.6786(2) 0.25696(16) 0.92085(11) 0.0143(4) Uani 1 1 d . . .
C6 C 0.7156(2) 0.13575(19) 0.96050(12) 0.0155(4) Uani 1 1 d . . .
C7 C 0.6813(3) 0.0185(2) 0.92151(14) 0.0224(5) Uani 1 1 d . . .
H7 H 0.634 0.0185 0.8678 0.027 Uiso 1 1 calc R . .
C8 C 0.7157(3) -0.0992(2) 0.96084(14) 0.0264(5) Uani 1 1 d . . .
H8 H 0.6922 -0.1798 0.9339 0.032 Uiso 1 1 calc R . .

loop_
_atom_site_aniso_label
_atom_site_aniso_U_11
_atom_site_aniso_U_22
_atom_site_aniso_U_33
_atom_site_aniso_U_23
_atom_site_aniso_U_13
_atom_site_aniso_U_12
I1 0.01804(9) 0.02471(11) 0.01752(9) -0.00091(6) 0.00401(5) 0.00138(6)
C1 0.0151(10) 0.0186(10) 0.0117(10) -0.0026(8) -0.0010(8) -0.0026(9)
C2 0.0218(11) 0.0178(11) 0.0167(11) 0.0022(9) -0.0035(9) 0.0004(9)
C3 0.0235(12) 0.0180(11) 0.0218(12) -0.0002(9) -0.0028(9) 0.0070(9)
N4 0.0211(10) 0.0202(10) 0.0182(10) -0.0027(8) 0.0031(8) 0.0071(8)
N5 0.0153(9) 0.0140(8) 0.0136(9) -0.0016(7) 0.0005(7) 0.0023(7)
C6 0.0163(10) 0.0157(10) 0.0144(10) 0.0015(8) 0.0033(8) 0.0005(8)
C7 0.0283(13) 0.0222(11) 0.0166(11) -0.0026(9) -0.0021(9) -0.0004(10)
C8 0.0367(14) 0.0151(10) 0.0275(13) -0.0044(9) 0.0005(11) -0.0018(10)

loop_
_atom_type_symbol
_atom_type_description
_atom_type_scat_dispersion_real
_atom_type_scat_dispersion_imag
_atom_type_scat_source
C C 0.0033 0.0016 'International Tables Vol C Tables 4.2.6.8 and 6.1.1.4'
H H 0 0 'International Tables Vol C Tables 4.2.6.8 and 6.1.1.4'
N N 0.0061 0.0033 'International Tables Vol C Tables 4.2.6.8 and 6.1.1.4'
I I -0.4742 1.8119 'International Tables Vol C Tables 4.2.6.8 and 6.1.1.4'

loop_
_geom_angle_atom_site_label_1
_geom_angle_atom_site_label_2
_geom_angle_atom_site_label_3
_geom_angle
_geom_angle_site_symmetry_1
_geom_angle_site_symmetry_3
_geom_angle_publ_flag
N5 C1 C2 107.42(18) . . ?
N5 C1 I1 124.70(15) . . ?
C2 C1 I1 127.87(16) . . ?
C1 C2 C3 104.54(19) . . ?
C1 C2 H2 127.7 . . ?
C3 C2 H2 127.7 . . ?
N4 C3 C2 112.3(2) . . ?
N4 C3 H3 123.9 . . ?
C2 C3 H3 123.9 . . ?
C3 N4 N5 104.62(18) . . ?
C1 N5 N4 111.13(16) . . ?
C1 N5 C6 129.59(17) . . ?
N4 N5 C6 119.11(17) . . ?
C7 C6 C6 119.95(13) . 4_657 ?
C7 C6 N5 120.25(19) . . ?
C6 C6 N5 119.79(11) 4_657 . ?
C6 C7 C8 120.0(2) . . ?
C6 C7 H7 120 . . ?
C8 C7 H7 120 . . ?
C8 C8 C7 120.02(13) 4_657 . ?
C8 C8 H8 120 4_657 . ?
C7 C8 H8 120 . . ?

loop_
_geom_bond_atom_site_label_1
_geom_bond_atom_site_label_2
_geom_bond_distance
_geom_bond_site_symmetry_2
_geom_bond_publ_flag
I1 C1 2.067(2) . ?
C1 N5 1.361(3) . ?
C1 C2 1.369(3) . ?
C2 C3 1.404(3) . ?
C2 H2 0.95 . ?
C3 N4 1.323(3) . ?
C3 H3 0.95 . ?
N4 N5 1.369(2) . ?
N5 C6 1.426(3) . ?
C6 C7 1.381(3) . ?
C6 C6 1.394(4) 4_657 ?
C7 C8 1.389(3) . ?
C7 H7 0.95 . ?
C8 C8 1.383(5) 4_657 ?
C8 H8 0.95 . ?

loop_
_geom_torsion_atom_site_label_1
_geom_torsion_atom_site_label_2
_geom_torsion_atom_site_label_3
_geom_torsion_atom_site_label_4
_geom_torsion
_geom_torsion_site_symmetry_1
_geom_torsion_site_symmetry_2
_geom_torsion_site_symmetry_3
_geom_torsion_site_symmetry_4
_geom_torsion_publ_flag
N5 C1 C2 C3 0.7(2) . . . . ?
I1 C1 C2 C3 -177.94(16) . . . . ?
C1 C2 C3 N4 -0.2(3) . . . . ?
C2 C3 N4 N5 -0.3(3) . . . . ?
C2 C1 N5 N4 -1.0(2) . . . . ?
I1 C1 N5 N4 177.73(14) . . . . ?
C2 C1 N5 C6 -176.1(2) . . . . ?
I1 C1 N5 C6 2.6(3) . . . . ?
C3 N4 N5 C1 0.8(2) . . . . ?
C3 N4 N5 C6 176.50(19) . . . . ?
C1 N5 C6 C7 -67.7(3) . . . . ?
N4 N5 C6 C7 117.5(2) . . . . ?
C1 N5 C6 C6 113.4(3) . . . 4_657 ?
N4 N5 C6 C6 -61.4(3) . . . 4_657 ?
C6 C6 C7 C8 -0.3(4) 4_657 . . . ?
N5 C6 C7 C8 -179.2(2) . . . . ?
C6 C7 C8 C8 0.1(4) . . . 4_657 ?
